data_7215441
loop_
_publ_author_name
'Maiti, Nilkamal'
'Im, Sang Hyuk'
'Lee, Yong Hui'
'Kim, Chong-Hyeak'
'Seok, Sang Il'

_publ_section_title
;
 Solvent-assisted growth of Sb2Se3 nanocompounds from a single-source
 precursor under mild reaction conditions
;
_journal_issue 11
_journal_name_full CrystEngComm
_journal_page_first 3767
_journal_paper_doi 10.1039/c1ce05032j
_journal_volume 13
_journal_year 2011
_chemical_formula_sum 'C7.5 H19 Cl3 N4 O0.5 Sb Se2'
_chemical_formula_weight 559.28
_chemical_name_systematic
;
Bis(N,N-dimethylselenourea)trichloro antimony hemiacetone
;
_space_group_IT_number 43
_symmetry_cell_setting orthorhombic
_symmetry_space_group_name_Hall 'F 2 -2d'
_symmetry_space_group_name_H-M 'F d d 2'
_atom_sites_solution_hydrogens geom
_atom_sites_solution_primary direct
_atom_sites_solution_secondary difmap
_audit_creation_method SHELXL-97
_cell_angle_alpha 90.00
_cell_angle_beta 90.00
_cell_angle_gamma 90.00
_cell_formula_units_Z 16
_cell_length_a 28.4879(5)
_cell_length_b 32.7675(6)
_cell_length_c 7.9990(1)
_cell_measurement_reflns_used 9911
_cell_measurement_temperature 296(2)
_cell_measurement_theta_max 27.91
_cell_measurement_theta_min 2.49
_cell_volume 7466.9(2)
_computing_cell_refinement 'Bruker SAINT'
_computing_data_collection 'Bruker APEX2'
_computing_data_reduction 'Bruker SAINT'
_computing_molecular_graphics 'Bruker SHELXTL'
_computing_publication_material 'Bruker SHELXTL'
_computing_structure_refinement 'SHELXL-97 (Sheldrick, 2008)'
_computing_structure_solution 'SHELXS-97 (Sheldrick, 2008)'
_diffrn_ambient_temperature 296(2)
_diffrn_measured_fraction_theta_full 0.997
_diffrn_measured_fraction_theta_max 0.997
_diffrn_measurement_device_type 'Bruker APEX-II CCD'
_diffrn_measurement_method '\f and \w scans'
_diffrn_radiation_monochromator graphite
_diffrn_radiation_source 'fine-focus sealed tube'
_diffrn_radiation_type MoK\a
_diffrn_radiation_wavelength 0.71073
_diffrn_reflns_av_R_equivalents 0.0261
_diffrn_reflns_av_sigmaI/netI 0.0240
_diffrn_reflns_limit_h_max 37
_diffrn_reflns_limit_h_min -37
_diffrn_reflns_limit_k_max 43
_diffrn_reflns_limit_k_min -41
_diffrn_reflns_limit_l_max 10
_diffrn_reflns_limit_l_min -9
_diffrn_reflns_number 32438
_diffrn_reflns_theta_full 28.25
_diffrn_reflns_theta_max 28.25
_diffrn_reflns_theta_min 1.89
_exptl_absorpt_coefficient_mu 5.800
_exptl_absorpt_correction_T_max 0.7223
_exptl_absorpt_correction_T_min 0.2935
_exptl_absorpt_correction_type multi-scan
_exptl_absorpt_process_details 'Bruker SADABS'
_exptl_crystal_colour yellow
_exptl_crystal_density_diffrn 1.990
_exptl_crystal_density_meas ?
_exptl_crystal_density_method 'not measured'
_exptl_crystal_description block
_exptl_crystal_F_000 4256
_exptl_crystal_size_max 0.28
_exptl_crystal_size_mid 0.10
_exptl_crystal_size_min 0.06
_refine_diff_density_max 0.700
_refine_diff_density_min -0.474
_refine_diff_density_rms 0.055
_refine_ls_abs_structure_details 'Flack H D (1983), Acta Cryst. A39, 876-881'
_refine_ls_abs_structure_Flack 0.014(6)
_refine_ls_extinction_coef 0.000072(9)
_refine_ls_extinction_expression Fc^*^=kFc[1+0.001xFc^2^\l^3^/sin(2\q)]^-1/4^
_refine_ls_extinction_method SHELXL
_refine_ls_goodness_of_fit_ref 1.069
_refine_ls_hydrogen_treatment refxyz
_refine_ls_matrix_type full
_refine_ls_number_parameters 170
_refine_ls_number_reflns 4238
_refine_ls_number_restraints 1
_refine_ls_restrained_S_all 1.069
_refine_ls_R_factor_all 0.0240
_refine_ls_R_factor_gt 0.0202
_refine_ls_shift/su_max 0.002
_refine_ls_shift/su_mean 0.000
_refine_ls_structure_factor_coef Fsqd
_refine_ls_weighting_details 'calc w=1/[\s^2^(Fo^2^)+(0.0199P)^2^+2.5699P] where P=(Fo^2^+2Fc^2^)/3'
_refine_ls_weighting_scheme calc
_refine_ls_wR_factor_gt 0.0433
_refine_ls_wR_factor_ref 0.0441
_reflns_number_gt 3869
_reflns_number_total 4238
_reflns_threshold_expression >2sigma(I)
_cod_data_source_file c1ce05032j.txt
_cod_data_source_block 20100415
_cod_depositor_comments
;
The following automatic conversions were performed:

'_symmetry_cell_setting' value 'Orthorhombic' changed to
'orthorhombic' according to
/usr/data/users/saulius/automatic-downloads/retrospective/RSC/lib/dictionaries/cif_core.dic
dictionary named 'cif_core.dic' version 2.4.2 from 2011-04-26.

Automatic conversion script
Id: cif_fix_values 2281 2013-09-26 08:29:07Z andrius 

The following automatic conversions were performed:

'_exptl_crystal_density_meas' value 'none' was changed to '?' - the
value is perceived as not measured.

Automatic conversion script
Id: cif_fix_values 3008 2015-01-20 13:52:24Z robertas 

2019-01-04
Z value and formula fixed to values more according to usual
chemical conventions.                 miguel
;
_cod_original_formula_sum 'C15 H38 Cl6 N8 O Sb2 Se4'
_cod_original_formula_weight 1118.57
_cod_original_formula_units_Z 8
_cod_original_sg_symbol_H-M Fdd2
_cod_database_code 7215441

loop_
_symmetry_equiv_pos_as_xyz
'x, y, z'
'-x, -y, z'
'x+1/4, -y+1/4, z+1/4'
'-x+1/4, y+1/4, z+1/4'
'x, y+1/2, z+1/2'
'-x, -y+1/2, z+1/2'
'x+1/4, -y+3/4, z+3/4'
'-x+1/4, y+3/4, z+3/4'
'x+1/2, y, z+1/2'
'-x+1/2, -y, z+1/2'
'x+3/4, -y+1/4, z+3/4'
'-x+3/4, y+1/4, z+3/4'
'x+1/2, y+1/2, z'
'-x+1/2, -y+1/2, z'
'x+3/4, -y+3/4, z+1/4'
'-x+3/4, y+3/4, z+1/4'

loop_
_atom_site_label
_atom_site_type_symbol
_atom_site_fract_x
_atom_site_fract_y
_atom_site_fract_z
_atom_site_U_iso_or_equiv
_atom_site_adp_type
_atom_site_occupancy
_atom_site_symmetry_multiplicity
_atom_site_calc_flag
_atom_site_refinement_flags
Sb Sb 0.447728(7) 0.294978(5) 0.62487(2) 0.03924(6) Uani 1 1 d .
Se1 Se 0.368941(12) 0.245796(12) 0.51865(5) 0.05867(10) Uani 1 1 d .
N1 N 0.36212(11) 0.19740(9) 0.2316(4) 0.0583(7) Uani 1 1 d .
N2 N 0.40725(11) 0.25364(9) 0.2024(4) 0.0680(9) Uani 1 1 d .
H2A H 0.4121 0.2475 0.0994 0.082 Uiso 1 1 calc R
H2B H 0.4197 0.2753 0.2442 0.082 Uiso 1 1 calc R
C1 C 0.38071(10) 0.22995(9) 0.2965(4) 0.0439(7) Uani 1 1 d .
C2 C 0.36672(16) 0.18787(14) 0.0540(6) 0.0823(13) Uani 1 1 d .
H2C H 0.3647 0.2126 -0.0100 0.123 Uiso 1 1 calc R
H2D H 0.3420 0.1697 0.0211 0.123 Uiso 1 1 calc R
H2E H 0.3965 0.1751 0.0342 0.123 Uiso 1 1 calc R
C3 C 0.3354(2) 0.16836(15) 0.3299(7) 0.118(2) Uani 1 1 d .
H3A H 0.3453 0.1697 0.4445 0.177 Uiso 1 1 calc R
H3B H 0.3405 0.1413 0.2875 0.177 Uiso 1 1 calc R
H3C H 0.3026 0.1749 0.3228 0.177 Uiso 1 1 calc R
Se11 Se 0.509080(15) 0.358843(11) 0.72918(4) 0.06597(12) Uani 1 1 d .
N11 N 0.54401(9) 0.38205(9) 1.0406(4) 0.0536(7) Uani 1 1 d .
N12 N 0.51058(11) 0.31917(8) 1.0343(4) 0.0667(8) Uani 1 1 d .
H12A H 0.5163 0.3163 1.1392 0.080 Uiso 1 1 calc R
H12B H 0.4968 0.2999 0.9802 0.080 Uiso 1 1 calc R
C11 C 0.52284(11) 0.35270(9) 0.9571(4) 0.0462(7) Uani 1 1 d .
C12 C 0.55546(14) 0.37654(13) 1.2179(5) 0.0735(12) Uani 1 1 d .
H12C H 0.5270 0.3736 1.2810 0.110 Uiso 1 1 calc R
H12D H 0.5725 0.3999 1.2576 0.110 Uiso 1 1 calc R
H12E H 0.5744 0.3525 1.2312 0.110 Uiso 1 1 calc R
C13 C 0.55750(18) 0.42037(13) 0.9620(6) 0.0987(17) Uani 1 1 d .
H13A H 0.5605 0.4164 0.8435 0.148 Uiso 1 1 calc R
H13B H 0.5870 0.4294 1.0071 0.148 Uiso 1 1 calc R
H13C H 0.5339 0.4406 0.9834 0.148 Uiso 1 1 calc R
Cl1 Cl 0.43044(3) 0.34665(3) 0.41216(11) 0.0581(2) Uani 1 1 d .
Cl2 Cl 0.38892(3) 0.31751(3) 0.82101(12) 0.0648(2) Uani 1 1 d .
Cl3 Cl 0.47550(3) 0.23283(2) 0.87676(11) 0.05112(18) Uani 1 1 d .
O21 O 0.5000 0.0000 0.2436(12) 0.229(5) Uani 1 2 d S
C21 C 0.5000 0.0000 0.0933(13) 0.106(2) Uani 1 2 d S
C22 C 0.4989(2) 0.03841(14) -0.0044(9) 0.1062(17) Uani 1 1 d .
H22A H 0.4669 0.0457 -0.0280 0.159 Uiso 1 1 calc R
H22B H 0.5156 0.0347 -0.1075 0.159 Uiso 1 1 calc R
H22C H 0.5135 0.0598 0.0590 0.159 Uiso 1 1 calc R

loop_
_atom_site_aniso_label
_atom_site_aniso_U_11
_atom_site_aniso_U_22
_atom_site_aniso_U_33
_atom_site_aniso_U_23
_atom_site_aniso_U_13
_atom_site_aniso_U_12
Sb 0.04535(10) 0.04172(10) 0.03064(9) 0.00246(8) 0.00140(9) 0.00494(8)
Se1 0.0599(2) 0.0728(2) 0.04328(19) -0.00651(17) 0.00876(17) -0.01754(17)
N1 0.0657(18) 0.0578(17) 0.0513(18) -0.0093(14) 0.0073(15) -0.0195(13)
N2 0.089(2) 0.0697(19) 0.0450(19) -0.0104(15) 0.0136(16) -0.0323(17)
C1 0.0388(15) 0.0484(17) 0.0444(18) -0.0011(14) -0.0026(14) -0.0042(13)
C2 0.102(3) 0.084(3) 0.060(3) -0.021(2) 0.001(2) -0.033(3)
C3 0.177(5) 0.095(3) 0.081(4) -0.024(3) 0.045(4) -0.081(4)
Se11 0.0947(3) 0.0604(2) 0.0429(2) 0.00960(17) -0.01213(19) -0.0256(2)
N11 0.0598(17) 0.0546(17) 0.0464(17) 0.0010(14) -0.0073(14) -0.0182(13)
N12 0.103(2) 0.0537(17) 0.0434(17) 0.0075(14) -0.0188(17) -0.0221(16)
C11 0.0481(18) 0.0442(17) 0.0462(19) 0.0021(15) -0.0005(15) -0.0004(14)
C12 0.083(3) 0.086(3) 0.052(2) -0.009(2) -0.013(2) -0.022(2)
C13 0.143(4) 0.074(3) 0.078(3) 0.010(3) -0.024(3) -0.057(3)
Cl1 0.0677(5) 0.0549(5) 0.0517(5) 0.0162(4) -0.0100(4) 0.0044(4)
Cl2 0.0682(5) 0.0734(6) 0.0529(5) -0.0116(4) 0.0165(4) 0.0132(4)
Cl3 0.0665(5) 0.0479(4) 0.0389(4) -0.0022(4) -0.0006(4) 0.0004(3)
O21 0.404(15) 0.181(7) 0.101(6) 0.000 0.000 0.108(8)
C21 0.114(6) 0.096(6) 0.108(7) 0.000 0.000 0.020(4)
C22 0.120(4) 0.077(3) 0.121(5) -0.002(3) 0.011(4) 0.001(3)

loop_
_atom_type_symbol
_atom_type_description
_atom_type_scat_dispersion_real
_atom_type_scat_dispersion_imag
_atom_type_scat_source
C C 0.0033 0.0016 'International Tables Vol C Tables 4.2.6.8 and 6.1.1.4'
H H 0.0000 0.0000 'International Tables Vol C Tables 4.2.6.8 and 6.1.1.4'
N N 0.0061 0.0033 'International Tables Vol C Tables 4.2.6.8 and 6.1.1.4'
O O 0.0106 0.0060 'International Tables Vol C Tables 4.2.6.8 and 6.1.1.4'
Cl Cl 0.1484 0.1585 'International Tables Vol C Tables 4.2.6.8 and 6.1.1.4'
Se Se -0.0929 2.2259 'International Tables Vol C Tables 4.2.6.8 and 6.1.1.4'
Sb Sb -0.5866 1.5461 'International Tables Vol C Tables 4.2.6.8 and 6.1.1.4'

loop_
_geom_angle_atom_site_label_1
_geom_angle_atom_site_label_2
_geom_angle_atom_site_label_3
_geom_angle
_geom_angle_site_symmetry_3
Cl2 Sb Cl1 95.77(3) .
Cl2 Sb Se11 90.62(3) .
Cl1 Sb Se11 79.59(2) .
Cl2 Sb Se1 79.77(2) .
Cl1 Sb Se1 91.44(2) .
Se11 Sb Se1 166.185(14) .
C1 Se1 Sb 107.04(9) .
C1 N1 C3 122.4(3) .
C1 N1 C2 121.8(3) .
C3 N1 C2 115.7(3) .
C1 N2 H2A 120.0 .
C1 N2 H2B 120.0 .
H2A N2 H2B 120.0 .
N1 C1 N2 119.3(3) .
N1 C1 Se1 122.1(2) .
N2 C1 Se1 118.6(2) .
N1 C2 H2C 109.5 .
N1 C2 H2D 109.5 .
H2C C2 H2D 109.5 .
N1 C2 H2E 109.5 .
H2C C2 H2E 109.5 .
H2D C2 H2E 109.5 .
N1 C3 H3A 109.5 .
N1 C3 H3B 109.5 .
H3A C3 H3B 109.5 .
N1 C3 H3C 109.5 .
H3A C3 H3C 109.5 .
H3B C3 H3C 109.5 .
C11 Se11 Sb 109.50(9) .
C11 N11 C13 122.1(3) .
C11 N11 C12 120.1(3) .
C13 N11 C12 117.7(3) .
C11 N12 H12A 120.0 .
C11 N12 H12B 120.0 .
H12A N12 H12B 120.0 .
N12 C11 N11 119.8(3) .
N12 C11 Se11 119.5(2) .
N11 C11 Se11 120.7(2) .
N11 C12 H12C 109.5 .
N11 C12 H12D 109.5 .
H12C C12 H12D 109.5 .
N11 C12 H12E 109.5 .
H12C C12 H12E 109.5 .
H12D C12 H12E 109.5 .
N11 C13 H13A 109.5 .
N11 C13 H13B 109.5 .
H13A C13 H13B 109.5 .
N11 C13 H13C 109.5 .
H13A C13 H13C 109.5 .
H13B C13 H13C 109.5 .
O21 C21 C22 121.8(4) .
O21 C21 C22 121.8(4) 2_655
C22 C21 C22 116.4(8) 2_655
C21 C22 H22A 109.5 .
C21 C22 H22B 109.5 .
H22A C22 H22B 109.5 .
C21 C22 H22C 109.5 .
H22A C22 H22C 109.5 .
H22B C22 H22C 109.5 .

loop_
_geom_bond_atom_site_label_1
_geom_bond_atom_site_label_2
_geom_bond_distance
_geom_bond_site_symmetry_2
Sb Cl2 2.4112(8) .
Sb Cl1 2.4504(8) .
Sb Se11 2.8514(4) .
Sb Se1 2.8908(4) .
Se1 C1 1.882(3) .
N1 C1 1.299(4) .
N1 C3 1.451(5) .
N1 C2 1.461(5) .
N2 C1 1.319(4) .
N2 H2A 0.8600 .
N2 H2B 0.8600 .
C2 H2C 0.9600 .
C2 H2D 0.9600 .
C2 H2E 0.9600 .
C3 H3A 0.9600 .
C3 H3B 0.9600 .
C3 H3C 0.9600 .
Se11 C11 1.876(3) .
N11 C11 1.317(4) .
N11 C13 1.456(5) .
N11 C12 1.467(4) .
N12 C11 1.308(4) .
N12 H12A 0.8600 .
N12 H12B 0.8600 .
C12 H12C 0.9600 .
C12 H12D 0.9600 .
C12 H12E 0.9600 .
C13 H13A 0.9600 .
C13 H13B 0.9600 .
C13 H13C 0.9600 .
O21 C21 1.203(12) .
C21 C22 1.482(7) .
C21 C22 1.482(7) 2_655
C22 H22A 0.9600 .
C22 H22B 0.9600 .
C22 H22C 0.9600 .

loop_
_geom_hbond_atom_site_label_D
_geom_hbond_atom_site_label_H
_geom_hbond_atom_site_label_A
_geom_hbond_distance_DH
_geom_hbond_distance_HA
_geom_hbond_distance_DA
_geom_hbond_angle_DHA
_geom_hbond_site_symmetry_A
N2 H2A Cl3 0.86 2.58 3.321(3) 144.8 1_554
N2 H2B Cl1 0.86 2.71 3.541(3) 161.5 .
N12 H12A Cl3 0.86 2.50 3.250(3) 145.9 6_655
N12 H12B Cl3 0.86 2.43 3.254(3) 161.8 .

loop_
_geom_torsion_atom_site_label_1
_geom_torsion_atom_site_label_2
_geom_torsion_atom_site_label_3
_geom_torsion_atom_site_label_4
_geom_torsion
Cl2 Sb Se1 C1 158.42(10)
Cl1 Sb Se1 C1 62.81(10)
Se11 Sb Se1 C1 111.88(11)
C3 N1 C1 N2 175.5(4)
C2 N1 C1 N2 -4.9(5)
C3 N1 C1 Se1 -7.2(6)
C2 N1 C1 Se1 172.4(3)
Sb Se1 C1 N1 155.3(3)
Sb Se1 C1 N2 -27.4(3)
Cl2 Sb Se11 C11 60.93(10)
Cl1 Sb Se11 C11 156.69(10)
Se1 Sb Se11 C11 106.52(11)
C13 N11 C11 N12 -178.6(4)
C12 N11 C11 N12 2.4(5)
C13 N11 C11 Se11 0.3(5)
C12 N11 C11 Se11 -178.7(3)
Sb Se11 C11 N12 10.3(3)
Sb Se11 C11 N11 -168.6(2)
